data_4345439
loop_
_publ_author_name
'Parvin, Nasrina'
'Pal, Shiv'
'Khan, Shabana'
'Das, Shubhajit'
'Pati, Swapan K.'
'Roesky, Herbert W.'

_publ_section_title
;
 Unique Approach to Copper(I) Silylene Chalcogenone Complexes.
;
_journal_issue 3
_journal_name_full 'Inorganic chemistry'
_journal_page_first 1706
_journal_page_last 1712
_journal_paper_doi 10.1021/acs.inorgchem.6b02833
_journal_volume 56
_journal_year 2017
_chemical_formula_moiety 'C21 H41 Cl Cu N3 S Si3'
_chemical_formula_sum 'C21 H41 Cl Cu N3 S Si3'
_chemical_formula_weight 550.89
_space_group_crystal_system orthorhombic
_space_group_IT_number 61
_space_group_name_Hall '-P 2ac 2ab'
_space_group_name_H-M_alt 'P b c a'
_symmetry_space_group_name_Hall '-P 2ac 2ab'
_symmetry_space_group_name_H-M 'P b c a'
_atom_sites_solution_hydrogens geom
_audit_creation_method SHELXL-2014/7
_cell_angle_alpha 90
_cell_angle_beta 90
_cell_angle_gamma 90
_cell_formula_units_Z 8
_cell_length_a 17.7574(18)
_cell_length_b 16.0785(17)
_cell_length_c 19.521(2)
_cell_measurement_reflns_used 9851
_cell_measurement_temperature 100(2)
_cell_measurement_theta_max 22.86
_cell_measurement_theta_min 2.29
_cell_volume 5573.5(10)
_computing_cell_refinement 'Bruker SAINT'
_computing_data_collection 'Bruker APEX2'
_computing_data_reduction 'Bruker SAINT'
_computing_molecular_graphics 'Bruker SHELXTL'
_computing_publication_material 'Bruker SHELXTL'
_computing_structure_refinement 'SHELXL-2014 (Sheldrick 2014)'
_computing_structure_solution 'SHELXS-97 (Sheldrick 2008)'
_diffrn_ambient_temperature 100(2)
_diffrn_measured_fraction_theta_full 0.999
_diffrn_measured_fraction_theta_max 0.999
_diffrn_measurement_device_type 'Bruker APEX-II CCD'
_diffrn_measurement_method '\f and \w scans'
_diffrn_radiation_type MoK\a
_diffrn_radiation_wavelength 0.71073
_diffrn_reflns_av_R_equivalents 0.2298
_diffrn_reflns_av_unetI/netI 0.1660
_diffrn_reflns_Laue_measured_fraction_full 0.999
_diffrn_reflns_Laue_measured_fraction_max 0.999
_diffrn_reflns_limit_h_max 21
_diffrn_reflns_limit_h_min -20
_diffrn_reflns_limit_k_max 14
_diffrn_reflns_limit_k_min -19
_diffrn_reflns_limit_l_max 21
_diffrn_reflns_limit_l_min -23
_diffrn_reflns_number 39019
_diffrn_reflns_point_group_measured_fraction_full 0.999
_diffrn_reflns_point_group_measured_fraction_max 0.999
_diffrn_reflns_theta_full 25.242
_diffrn_reflns_theta_max 25.248
_diffrn_reflns_theta_min 2.294
_exptl_absorpt_coefficient_mu 1.097
_exptl_absorpt_correction_type multi-scan
_exptl_absorpt_process_details 'Sheldrick, G. M. (2012) SADABS. Bruker AXS Inc., Madison, Wisconsin, USA.'
_exptl_crystal_colour colorless
_exptl_crystal_density_diffrn 1.313
_exptl_crystal_description block
_exptl_crystal_F_000 2336
_exptl_crystal_size_max 0.100
_exptl_crystal_size_mid 0.100
_exptl_crystal_size_min 0.100
_exptl_transmission_factor_max 0.1525
_exptl_transmission_factor_min 0.1169
_refine_diff_density_max 0.842
_refine_diff_density_min -0.619
_refine_diff_density_rms 0.114
_refine_ls_extinction_method none
_refine_ls_goodness_of_fit_ref 1.064
_refine_ls_hydrogen_treatment constr
_refine_ls_matrix_type full
_refine_ls_number_parameters 283
_refine_ls_number_reflns 5043
_refine_ls_number_restraints 18
_refine_ls_restrained_S_all 1.065
_refine_ls_R_factor_all 0.1813
_refine_ls_R_factor_gt 0.0744
_refine_ls_shift/su_max 0.000
_refine_ls_shift/su_mean 0.000
_refine_ls_structure_factor_coef Fsqd
_refine_ls_weighting_details 'w=1/[\s^2^(Fo^2^)+24.6434P] where P=(Fo^2^+2Fc^2^)/3'
_refine_ls_weighting_scheme calc
_refine_ls_wR_factor_gt 0.1019
_refine_ls_wR_factor_ref 0.1281
_reflns_Friedel_coverage 0.000
_reflns_number_gt 2656
_reflns_number_total 5043
_reflns_threshold_expression 'I > 2\s(I)'
_cod_data_source_file ic6b02833_si_002.cif
_cod_data_source_block 4_a
_cod_original_cell_volume 5573.4(10)
_cod_database_code 4345439
_shelx_shelxl_version_number 2014/7
_shelx_space_group_comment
;
The symmetry employed for this shelxl refinement is uniquely defined
by the following loop, which should always be used as a source of
symmetry information in preference to the above space-group names.
They are only intended as comments.
;
_shelx_estimated_absorpt_t_min 0.898
_shelx_estimated_absorpt_t_max 0.898

loop_
_space_group_symop_operation_xyz
'x, y, z'
'-x+1/2, -y, z+1/2'
'-x, y+1/2, -z+1/2'
'x+1/2, -y+1/2, -z'
'-x, -y, -z'
'x-1/2, y, -z-1/2'
'x, -y-1/2, z-1/2'
'-x-1/2, y-1/2, z'

loop_
_atom_site_label
_atom_site_type_symbol
_atom_site_fract_x
_atom_site_fract_y
_atom_site_fract_z
_atom_site_U_iso_or_equiv
_atom_site_adp_type
_atom_site_occupancy
_atom_site_site_symmetry_order
_atom_site_calc_flag
_atom_site_refinement_flags_posn
_atom_site_refinement_flags_adp
Cu1 Cu 0.67581(5) 0.40541(5) 0.80475(4) 0.0281(2) Uani 1 1 d . .
S1 S 0.72981(11) 0.45545(11) 0.71671(8) 0.0264(5) Uani 1 1 d . .
Si1 Si 0.65506(10) 0.54708(10) 0.69248(8) 0.0165(4) Uani 1 1 d . .
Si2 Si 0.60859(12) 0.66682(12) 0.57824(9) 0.0245(5) Uani 1 1 d . .
Si3 Si 0.70542(11) 0.51501(12) 0.54823(9) 0.0235(5) Uani 1 1 d . .
Cl1 Cl 0.62747(12) 0.34638(14) 0.88951(9) 0.0545(6) Uani 1 1 d . .
N2 N 0.5633(3) 0.5400(3) 0.7335(2) 0.0184(13) Uani 1 1 d . .
N1 N 0.6501(3) 0.6271(3) 0.7571(2) 0.0160(12) Uani 1 1 d . .
N3 N 0.6560(3) 0.5775(3) 0.6095(2) 0.0167(13) Uani 1 1 d . .
C1 C 0.5826(4) 0.5997(4) 0.7771(3) 0.0180(16) Uani 1 1 d . .
C2 C 0.4924(4) 0.4915(4) 0.7250(3) 0.0204(16) Uani 1 1 d . .
C3 C 0.6696(4) 0.7626(4) 0.8183(3) 0.0253(17) Uani 1 1 d . .
H3A H 0.6448 0.7899 0.7808 0.038 Uiso 1 1 calc R U
H3B H 0.7078 0.7985 0.8367 0.038 Uiso 1 1 calc R U
H3C H 0.6334 0.7501 0.8533 0.038 Uiso 1 1 calc R U
C4 C 0.7413(4) 0.6350(4) 0.8533(3) 0.0276(18) Uani 1 1 d . .
H4A H 0.7031 0.6217 0.8863 0.041 Uiso 1 1 calc R U
H4B H 0.7791 0.6692 0.8743 0.041 Uiso 1 1 calc R U
H4C H 0.7641 0.5846 0.8369 0.041 Uiso 1 1 calc R U
C5 C 0.7658(4) 0.7012(4) 0.7395(3) 0.0259(18) Uani 1 1 d . .
H5A H 0.7864 0.6501 0.7221 0.039 Uiso 1 1 calc R U
H5B H 0.8052 0.7335 0.7601 0.039 Uiso 1 1 calc R U
H5C H 0.7437 0.7321 0.7025 0.039 Uiso 1 1 calc R U
C6 C 0.5113(4) 0.4205(4) 0.6774(3) 0.035(2) Uani 1 1 d . .
H6A H 0.5321 0.4423 0.6357 0.052 Uiso 1 1 calc R U
H6B H 0.4664 0.3897 0.6672 0.052 Uiso 1 1 calc R U
H6C H 0.5473 0.3846 0.6989 0.052 Uiso 1 1 calc R U
C7 C 0.5382(4) 0.6281(4) 0.8371(3) 0.0216(17) Uani 1 1 d . .
C8 C 0.7057(4) 0.6819(4) 0.7930(3) 0.0202(16) Uani 1 1 d . .
C9 C 0.4636(4) 0.4577(4) 0.7928(3) 0.035(2) Uani 1 1 d . .
H9A H 0.5026 0.4259 0.8145 0.053 Uiso 1 1 calc R U
H9B H 0.4207 0.4227 0.7847 0.053 Uiso 1 1 calc R U
H9C H 0.4494 0.5031 0.8220 0.053 Uiso 1 1 calc R U
C10 C 0.6707(4) 0.4064(4) 0.5485(3) 0.0317(18) Uani 1 1 d . .
H10A H 0.6797 0.3819 0.5926 0.048 Uiso 1 1 calc R U
H10B H 0.6968 0.3750 0.5140 0.048 Uiso 1 1 calc R U
H10C H 0.6177 0.4059 0.5390 0.048 Uiso 1 1 calc R U
C11 C 0.4323(4) 0.5460(4) 0.6926(4) 0.041(2) Uani 1 1 d . .
H11A H 0.4224 0.5929 0.7217 0.061 Uiso 1 1 calc R U
H11B H 0.3869 0.5143 0.6867 0.061 Uiso 1 1 calc R U
H11C H 0.4496 0.5652 0.6487 0.061 Uiso 1 1 calc R U
C12 C 0.5484(4) 0.5909(4) 0.9001(3) 0.0335(19) Uani 1 1 d . .
H12 H 0.5836 0.5486 0.9053 0.040 Uiso 1 1 calc R U
C13 C 0.6770(4) 0.7397(4) 0.5387(3) 0.041(2) Uani 1 1 d . .
H13A H 0.7049 0.7675 0.5740 0.061 Uiso 1 1 calc R U
H13B H 0.6504 0.7800 0.5117 0.061 Uiso 1 1 calc R U
H13C H 0.7110 0.7092 0.5099 0.061 Uiso 1 1 calc R U
C14 C 0.8080(4) 0.5199(5) 0.5623(3) 0.040(2) Uani 1 1 d . .
H14A H 0.8236 0.5769 0.5649 0.061 Uiso 1 1 calc R U
H14B H 0.8335 0.4930 0.5250 0.061 Uiso 1 1 calc R U
H14C H 0.8203 0.4921 0.6044 0.061 Uiso 1 1 calc R U
C15 C 0.5330(4) 0.6336(4) 0.5181(3) 0.036(2) Uani 1 1 d . .
H15A H 0.5462 0.6496 0.4723 0.053 Uiso 1 1 calc R U
H15B H 0.4864 0.6598 0.5308 0.053 Uiso 1 1 calc R U
H15C H 0.5273 0.5743 0.5203 0.053 Uiso 1 1 calc R U
C16 C 0.5603(4) 0.7282(4) 0.6457(3) 0.033(2) Uani 1 1 d . .
H16A H 0.5262 0.6929 0.6704 0.050 Uiso 1 1 calc R U
H16B H 0.5327 0.7729 0.6249 0.050 Uiso 1 1 calc R U
H16C H 0.5970 0.7506 0.6767 0.050 Uiso 1 1 calc R U
C17 C 0.4424(4) 0.7153(5) 0.8850(4) 0.040(2) Uani 1 1 d . U
H17 H 0.4067 0.7573 0.8801 0.048 Uiso 1 1 calc R U
C18 C 0.4850(4) 0.6898(4) 0.8295(4) 0.033(2) Uani 1 1 d . .
H18 H 0.4778 0.7144 0.7869 0.039 Uiso 1 1 calc R U
C19 C 0.5058(4) 0.6172(4) 0.9561(4) 0.039(2) Uani 1 1 d . U
H19 H 0.5129 0.5935 0.9991 0.047 Uiso 1 1 calc R U
C20 C 0.4531(4) 0.6784(4) 0.9467(4) 0.041(2) Uani 1 1 d . U
H20 H 0.4239 0.6951 0.9837 0.049 Uiso 1 1 calc R U
C21 C 0.6887(5) 0.5514(5) 0.4590(3) 0.051(2) Uani 1 1 d . .
H21A H 0.6355 0.5569 0.4513 0.077 Uiso 1 1 calc R U
H21B H 0.7092 0.5117 0.4274 0.077 Uiso 1 1 calc R U
H21C H 0.7127 0.6043 0.4524 0.077 Uiso 1 1 calc R U

loop_
_atom_site_aniso_label
_atom_site_aniso_U_11
_atom_site_aniso_U_22
_atom_site_aniso_U_33
_atom_site_aniso_U_23
_atom_site_aniso_U_13
_atom_site_aniso_U_12
Cu1 0.0340(6) 0.0273(5) 0.0231(4) 0.0048(4) 0.0004(4) 0.0063(5)
S1 0.0274(12) 0.0278(11) 0.0240(9) 0.0036(8) 0.0035(8) 0.0106(9)
Si1 0.0181(11) 0.0143(9) 0.0171(9) 0.0000(8) 0.0017(9) 0.0029(8)
Si2 0.0318(14) 0.0217(11) 0.0198(10) 0.0035(9) -0.0067(9) 0.0012(10)
Si3 0.0253(13) 0.0269(11) 0.0182(10) -0.0053(9) 0.0023(9) -0.0014(10)
Cl1 0.0535(16) 0.0705(16) 0.0395(11) 0.0269(11) 0.0085(11) 0.0028(12)
N2 0.021(4) 0.013(3) 0.020(3) -0.007(2) 0.007(2) 0.001(3)
N1 0.017(4) 0.016(3) 0.015(3) -0.003(2) 0.001(3) -0.003(3)
N3 0.018(4) 0.015(3) 0.018(3) 0.002(2) -0.002(2) -0.003(3)
C1 0.031(5) 0.009(4) 0.014(3) 0.006(3) -0.003(3) 0.006(3)
C2 0.015(4) 0.019(4) 0.028(4) -0.004(3) 0.002(3) 0.001(3)
C3 0.032(5) 0.015(4) 0.029(4) -0.005(3) 0.004(4) -0.005(3)
C4 0.029(5) 0.034(5) 0.021(4) 0.002(3) -0.001(3) -0.005(4)
C5 0.027(5) 0.025(4) 0.026(4) -0.005(3) -0.004(3) -0.004(4)
C6 0.032(5) 0.028(4) 0.044(5) -0.016(4) 0.015(4) -0.010(4)
C7 0.023(5) 0.016(4) 0.026(4) -0.012(3) 0.007(3) -0.010(3)
C8 0.023(5) 0.020(4) 0.018(4) -0.003(3) -0.001(3) 0.001(3)
C9 0.032(5) 0.040(5) 0.034(4) 0.002(4) 0.006(4) -0.024(4)
C10 0.028(5) 0.033(4) 0.035(4) -0.014(4) 0.002(4) -0.001(4)
C11 0.022(5) 0.036(5) 0.065(5) -0.004(4) -0.004(4) -0.008(4)
C12 0.041(5) 0.028(4) 0.032(4) -0.005(4) 0.009(4) -0.015(4)
C13 0.063(6) 0.028(4) 0.031(4) 0.006(3) -0.004(4) -0.009(4)
C14 0.026(5) 0.053(5) 0.042(5) -0.018(4) 0.010(4) -0.008(4)
C15 0.044(6) 0.035(5) 0.028(4) 0.007(3) -0.016(4) 0.007(4)
C16 0.044(6) 0.023(4) 0.033(4) 0.004(3) -0.005(4) 0.006(4)
C17 0.040(2) 0.040(2) 0.041(2) -0.0011(10) 0.0015(10) -0.0004(10)
C18 0.032(5) 0.026(4) 0.041(5) -0.010(4) 0.019(4) -0.007(4)
C19 0.040(2) 0.040(2) 0.038(2) 0.0004(10) 0.0007(10) -0.0024(10)
C20 0.041(2) 0.041(2) 0.041(2) -0.0021(10) 0.0022(10) -0.0017(10)
C21 0.084(7) 0.046(5) 0.023(4) 0.002(4) 0.003(4) 0.010(5)

loop_
_atom_type_symbol
_atom_type_description
_atom_type_scat_dispersion_real
_atom_type_scat_dispersion_imag
_atom_type_scat_source
C C 0.0033 0.0016 'International Tables Vol C Tables 4.2.6.8 and 6.1.1.4'
H H 0.0000 0.0000 'International Tables Vol C Tables 4.2.6.8 and 6.1.1.4'
N N 0.0061 0.0033 'International Tables Vol C Tables 4.2.6.8 and 6.1.1.4'
Si Si 0.0817 0.0704 'International Tables Vol C Tables 4.2.6.8 and 6.1.1.4'
S S 0.1246 0.1234 'International Tables Vol C Tables 4.2.6.8 and 6.1.1.4'
Cl Cl 0.1484 0.1585 'International Tables Vol C Tables 4.2.6.8 and 6.1.1.4'
Cu Cu 0.3201 1.2651 'International Tables Vol C Tables 4.2.6.8 and 6.1.1.4'

loop_
_geom_angle_atom_site_label_1
_geom_angle_atom_site_label_2
_geom_angle_atom_site_label_3
_geom_angle
Cl1 Cu1 S1 175.00(9)
Si1 S1 Cu1 99.64(9)
N3 Si1 N1 117.6(2)
N3 Si1 N2 116.6(2)
N1 Si1 N2 72.1(2)
N3 Si1 S1 115.13(19)
N1 Si1 S1 112.66(18)
N2 Si1 S1 115.83(18)
N3 Si1 C1 126.7(2)
N1 Si1 C1 36.3(2)
N2 Si1 C1 36.0(2)
S1 Si1 C1 118.18(17)
N3 Si2 C13 110.1(3)
N3 Si2 C16 113.9(3)
C13 Si2 C16 105.2(3)
N3 Si2 C15 109.1(3)
C13 Si2 C15 113.0(3)
C16 Si2 C15 105.5(3)
N3 Si3 C14 111.2(3)
N3 Si3 C10 111.3(3)
C14 Si3 C10 111.6(3)
N3 Si3 C21 111.7(3)
C14 Si3 C21 106.5(4)
C10 Si3 C21 104.2(3)
C1 N2 C2 131.8(5)
C1 N2 Si1 90.4(4)
C2 N2 Si1 137.8(4)
C1 N1 C8 130.5(5)
C1 N1 Si1 90.7(4)
C8 N1 Si1 135.6(4)
Si1 N3 Si2 124.0(3)
Si1 N3 Si3 118.8(3)
Si2 N3 Si3 117.2(3)
N2 C1 N1 106.4(5)
N2 C1 C7 126.3(6)
N1 C1 C7 127.3(6)
N2 C1 Si1 53.6(3)
N1 C1 Si1 53.0(3)
C7 C1 Si1 174.4(5)
N2 C2 C6 106.0(5)
N2 C2 C9 112.0(5)
C6 C2 C9 109.9(5)
N2 C2 C11 109.8(5)
C6 C2 C11 109.5(5)
C9 C2 C11 109.5(6)
C8 C3 H3A 109.5
C8 C3 H3B 109.5
H3A C3 H3B 109.5
C8 C3 H3C 109.5
H3A C3 H3C 109.5
H3B C3 H3C 109.5
C8 C4 H4A 109.5
C8 C4 H4B 109.5
H4A C4 H4B 109.5
C8 C4 H4C 109.5
H4A C4 H4C 109.5
H4B C4 H4C 109.5
C8 C5 H5A 109.5
C8 C5 H5B 109.5
H5A C5 H5B 109.5
C8 C5 H5C 109.5
H5A C5 H5C 109.5
H5B C5 H5C 109.5
C2 C6 H6A 109.5
C2 C6 H6B 109.5
H6A C6 H6B 109.5
C2 C6 H6C 109.5
H6A C6 H6C 109.5
H6B C6 H6C 109.5
C18 C7 C12 119.9(6)
C18 C7 C1 120.0(6)
C12 C7 C1 120.1(6)
N1 C8 C5 105.1(5)
N1 C8 C3 111.9(5)
C5 C8 C3 110.1(5)
N1 C8 C4 110.0(5)
C5 C8 C4 109.7(5)
C3 C8 C4 110.0(5)
C2 C9 H9A 109.5
C2 C9 H9B 109.5
H9A C9 H9B 109.5
C2 C9 H9C 109.5
H9A C9 H9C 109.5
H9B C9 H9C 109.5
Si3 C10 H10A 109.5
Si3 C10 H10B 109.5
H10A C10 H10B 109.5
Si3 C10 H10C 109.5
H10A C10 H10C 109.5
H10B C10 H10C 109.5
C2 C11 H11A 109.5
C2 C11 H11B 109.5
H11A C11 H11B 109.5
C2 C11 H11C 109.5
H11A C11 H11C 109.5
H11B C11 H11C 109.5
C7 C12 C19 119.8(7)
C7 C12 H12 120.1
C19 C12 H12 120.1
Si2 C13 H13A 109.5
Si2 C13 H13B 109.5
H13A C13 H13B 109.5
Si2 C13 H13C 109.5
H13A C13 H13C 109.5
H13B C13 H13C 109.5
Si3 C14 H14A 109.5
Si3 C14 H14B 109.5
H14A C14 H14B 109.5
Si3 C14 H14C 109.5
H14A C14 H14C 109.5
H14B C14 H14C 109.5
Si2 C15 H15A 109.5
Si2 C15 H15B 109.5
H15A C15 H15B 109.5
Si2 C15 H15C 109.5
H15A C15 H15C 109.5
H15B C15 H15C 109.5
Si2 C16 H16A 109.5
Si2 C16 H16B 109.5
H16A C16 H16B 109.5
Si2 C16 H16C 109.5
H16A C16 H16C 109.5
H16B C16 H16C 109.5
C20 C17 C18 119.2(8)
C20 C17 H17 120.4
C18 C17 H17 120.4
C7 C18 C17 120.3(7)
C7 C18 H18 119.9
C17 C18 H18 119.9
C20 C19 C12 118.8(7)
C20 C19 H19 120.6
C12 C19 H19 120.6
C17 C20 C19 122.1(7)
C17 C20 H20 119.0
C19 C20 H20 119.0
Si3 C21 H21A 109.5
Si3 C21 H21B 109.5
H21A C21 H21B 109.5
Si3 C21 H21C 109.5
H21A C21 H21C 109.5
H21B C21 H21C 109.5

loop_
_geom_bond_atom_site_label_1
_geom_bond_atom_site_label_2
_geom_bond_distance
Cu1 Cl1 2.092(2)
Cu1 S1 2.1260(18)
S1 Si1 2.039(2)
Si1 N3 1.692(5)
Si1 N1 1.804(5)
Si1 N2 1.819(5)
Si1 C1 2.259(6)
Si2 N3 1.773(5)
Si2 C13 1.855(7)
Si2 C16 1.856(7)
Si2 C15 1.862(6)
Si3 N3 1.792(5)
Si3 C14 1.843(7)
Si3 C10 1.852(7)
Si3 C21 1.861(6)
N2 C1 1.328(7)
N2 C2 1.490(8)
N1 C1 1.336(7)
N1 C8 1.498(7)
C1 C7 1.484(8)
C2 C6 1.510(8)
C2 C9 1.518(8)
C2 C11 1.520(9)
C3 C8 1.530(8)
C3 H3A 0.9600
C3 H3B 0.9600
C3 H3C 0.9600
C4 C8 1.535(8)
C4 H4A 0.9600
C4 H4B 0.9600
C4 H4C 0.9600
C5 C8 1.525(8)
C5 H5A 0.9600
C5 H5B 0.9600
C5 H5C 0.9600
C6 H6A 0.9600
C6 H6B 0.9600
C6 H6C 0.9600
C7 C18 1.378(9)
C7 C12 1.379(8)
C9 H9A 0.9600
C9 H9B 0.9600
C9 H9C 0.9600
C10 H10A 0.9600
C10 H10B 0.9600
C10 H10C 0.9600
C11 H11A 0.9600
C11 H11B 0.9600
C11 H11C 0.9600
C12 C19 1.395(9)
C12 H12 0.9300
C13 H13A 0.9600
C13 H13B 0.9600
C13 H13C 0.9600
C14 H14A 0.9600
C14 H14B 0.9600
C14 H14C 0.9600
C15 H15A 0.9600
C15 H15B 0.9600
C15 H15C 0.9600
C16 H16A 0.9600
C16 H16B 0.9600
C16 H16C 0.9600
C17 C20 1.355(9)
C17 C18 1.384(9)
C17 H17 0.9300
C18 H18 0.9300
C19 C20 1.370(9)
C19 H19 0.9300
C20 H20 0.9300
C21 H21A 0.9600
C21 H21B 0.9600
C21 H21C 0.9600
